data_7248719
loop_
_publ_author_name
'Shaikh, Samir R.'
'Gawade, Rupesh L.'
'Dabke, Niteen B.'
'Dash, Soumya R.'
'Vanka, Kumar'
'Gonnade, Rajesh G.'

_publ_section_title
;
 Crystal engineering for intramolecular \p--\p stacking: effect of
 substitution of electron-donating and electron-withdrawing groups on the
 molecular geometry in conformationally flexible Sulfoesters and
 sulfonamides
;
_journal_issue 26
_journal_name_full CrystEngComm
_journal_page_first 3557
_journal_page_last 3573
_journal_paper_doi 10.1039/D4CE00309H
_journal_volume 26
_journal_year 2024
_chemical_formula_moiety 'C15 H17 N O3 S'
_chemical_formula_sum 'C15 H17 N O3 S'
_chemical_formula_weight 291.35
_space_group_crystal_system triclinic
_space_group_IT_number 2
_space_group_name_Hall '-P 1'
_space_group_name_H-M_alt 'P -1'
_atom_sites_solution_hydrogens mixed
_atom_sites_solution_primary direct
_atom_sites_solution_secondary 'difference Fourier'
_audit_creation_method SHELXL-2018/3
_audit_update_record
;
2024-03-02 deposited with the CCDC.	2024-05-27 downloaded from the CCDC.
;
_cell_angle_alpha 89.7740(10)
_cell_angle_beta 80.1100(10)
_cell_angle_gamma 85.6640(10)
_cell_formula_units_Z 4
_cell_length_a 7.6373(3)
_cell_length_b 11.5197(4)
_cell_length_c 16.1227(6)
_cell_measurement_reflns_used 9779
_cell_measurement_temperature 100(2)
_cell_measurement_theta_max 36.35
_cell_measurement_theta_min 3.11
_cell_volume 1393.33(9)
_computing_cell_refinement 'SAINT (Bruker, 2016)'
_computing_data_collection 'APEX3 (Bruker, 2016)'
_computing_data_reduction 'SAINT (Bruker, 2016)'
_computing_molecular_graphics 'Bruker SHELXTL'
_computing_publication_material 'Bruker SHELXTL'
_computing_structure_refinement 'SHELXL-2014/7 (Sheldrick, 2014)'
_computing_structure_solution 'SHELXS-97 (Sheldrick 2008)'
_diffrn_ambient_temperature 100(2)
_diffrn_detector 'Photon II CPAD Area Detector'
_diffrn_detector_area_resol_mean 7.39
_diffrn_measured_fraction_theta_full 0.983
_diffrn_measured_fraction_theta_max 0.989
_diffrn_measurement_device '\k-geometry diffractometer'
_diffrn_measurement_device_type 'Bruker D8 VENTURE Kappa Duo PHOTON II CPAD'
_diffrn_measurement_method '\f and \w scans'
_diffrn_radiation_monochromator 'multilayer mirrors'
_diffrn_radiation_type MoK\a
_diffrn_radiation_wavelength 0.71073
_diffrn_reflns_av_R_equivalents 0.0218
_diffrn_reflns_av_unetI/netI 0.0117
_diffrn_reflns_Laue_measured_fraction_full 0.983
_diffrn_reflns_Laue_measured_fraction_max 0.989
_diffrn_reflns_limit_h_max 10
_diffrn_reflns_limit_h_min -10
_diffrn_reflns_limit_k_max 16
_diffrn_reflns_limit_k_min -16
_diffrn_reflns_limit_l_max 22
_diffrn_reflns_limit_l_min -22
_diffrn_reflns_number 64204
_diffrn_reflns_point_group_measured_fraction_full 0.983
_diffrn_reflns_point_group_measured_fraction_max 0.989
_diffrn_reflns_theta_full 25.242
_diffrn_reflns_theta_max 29.998
_diffrn_reflns_theta_min 2.565
_diffrn_source 'micro-focus sealed tube'
_diffrn_source_type 'Incoatech I\mS HB'
_exptl_absorpt_coefficient_mu 0.239
_exptl_absorpt_correction_T_max 0.7471
_exptl_absorpt_correction_T_min 0.7111
_exptl_absorpt_correction_type multi-scan
_exptl_absorpt_process_details 'SADABS,(Bruker, 2006)'
_exptl_crystal_colour COLOURLESS
_exptl_crystal_density_diffrn 1.389
_exptl_crystal_description PLATE
_exptl_crystal_F_000 616
_exptl_crystal_size_max 0.180
_exptl_crystal_size_mid 0.120
_exptl_crystal_size_min 0.080
_refine_diff_density_max 0.463
_refine_diff_density_min -0.370
_refine_diff_density_rms 0.046
_refine_ls_extinction_method none
_refine_ls_goodness_of_fit_ref 1.040
_refine_ls_hydrogen_treatment mixed
_refine_ls_matrix_type full
_refine_ls_number_parameters 371
_refine_ls_number_reflns 8038
_refine_ls_number_restraints 0
_refine_ls_restrained_S_all 1.040
_refine_ls_R_factor_all 0.0311
_refine_ls_R_factor_gt 0.0299
_refine_ls_shift/su_max 0.002
_refine_ls_shift/su_mean 0.000
_refine_ls_structure_factor_coef Fsqd
_refine_ls_weighting_details 'w=1/[\s^2^(Fo^2^)+(0.0422P)^2^+0.5734P] where P=(Fo^2^+2Fc^2^)/3'
_refine_ls_weighting_scheme calc
_refine_ls_wR_factor_gt 0.0826
_refine_ls_wR_factor_ref 0.0838
_reflns_Friedel_coverage 0.000
_reflns_number_gt 7689
_reflns_number_total 8038
_reflns_threshold_expression 'I > 2\s(I)'
_cod_data_source_file d4ce00309h2.cif
_cod_data_source_block 7b
_cod_depositor_comments
;
The following automatic conversions were performed:

data item '_exptl_absorpt_correction_type' value 'MULTI-SCAN' was
changed to 'multi-scan' in accordance with the
/home/data/users/saulius/crontab/automatic-downloads/rss-feeds/RSC/lib/dictionaries/cif_core.dic
dictionary named 'cif_core.dic' version 2.4.2 last updated on
2011-04-26.

data item '_atom_sites_solution_primary' value 'direct method' was
changed to 'direct'.

Automatic conversion script
Id: cif_fix_values 8170 2020-07-09 18:12:32Z antanas 

 Adding full bibliography for 7248707--7248724.cif.
;
_cod_database_code 7248719
_shelx_shelxl_version_number 2018/3
_shelx_space_group_comment
;
The symmetry employed for this shelxl refinement is uniquely defined
by the following loop, which should always be used as a source of
symmetry information in preference to the above space-group names.
They are only intended as comments.
;
_shelx_estimated_absorpt_t_min 0.958
_shelx_estimated_absorpt_t_max 0.981

loop_
_space_group_symop_operation_xyz
'x, y, z'
'-x, -y, -z'

loop_
_atom_site_label
_atom_site_type_symbol
_atom_site_fract_x
_atom_site_fract_y
_atom_site_fract_z
_atom_site_U_iso_or_equiv
_atom_site_adp_type
_atom_site_occupancy
_atom_site_site_symmetry_order
_atom_site_calc_flag
_atom_site_refinement_flags_posn
_atom_site_refinement_flags_adp
_atom_site_refinement_flags_occupancy
_atom_site_disorder_assembly
_atom_site_disorder_group
S1A S 0.07135(3) 0.81115(2) 0.45964(2) 0.01296(6) Uani 1 1 d . . . . .
O1A O -0.10592(9) 0.86921(6) 0.47641(4) 0.01785(13) Uani 1 1 d . . . . .
O2A O 0.09542(9) 0.68839(6) 0.47372(4) 0.01864(13) Uani 1 1 d . . . . .
O3A O 0.36395(9) 0.88249(7) 0.10289(4) 0.02017(14) Uani 1 1 d . . . . .
N1A N 0.18510(10) 0.87526(7) 0.51973(5) 0.01552(14) Uani 1 1 d . . . . .
H1NA H 0.171(2) 0.9482(14) 0.5164(10) 0.030(4) Uiso 1 1 d . . . . .
C1A C 0.29431(11) 0.87321(8) 0.18575(5) 0.01433(15) Uani 1 1 d . . . . .
C2A C 0.35857(12) 0.77583(8) 0.22667(6) 0.01655(16) Uani 1 1 d . . . . .
H2A H 0.448406 0.722642 0.196866 0.020 Uiso 1 1 calc R U . . .
C3A C 0.29133(12) 0.75688(8) 0.31060(5) 0.01506(16) Uani 1 1 d . . . . .
H3A H 0.333524 0.690289 0.338390 0.018 Uiso 1 1 calc R U . . .
C4A C 0.16091(11) 0.83655(7) 0.35403(5) 0.01236(15) Uani 1 1 d . . . . .
C5A C 0.10067(11) 0.93542(7) 0.31420(5) 0.01438(15) Uani 1 1 d . . . . .
H5A H 0.014413 0.990198 0.344716 0.017 Uiso 1 1 calc R U . . .
C6A C 0.16676(12) 0.95394(8) 0.22977(5) 0.01496(16) Uani 1 1 d . . . . .
H6A H 0.125449 1.021032 0.202229 0.018 Uiso 1 1 calc R U . . .
C7A C 0.36767(12) 0.82739(9) 0.52280(6) 0.01776(17) Uani 1 1 d . . . . .
H7A1 H 0.443228 0.833930 0.466835 0.021 Uiso 1 1 calc R U . . .
H7A2 H 0.367210 0.743988 0.537837 0.021 Uiso 1 1 calc R U . . .
C8A C 0.44287(13) 0.89447(9) 0.58815(6) 0.01950(18) Uani 1 1 d . . . . .
H8A1 H 0.568566 0.864907 0.586506 0.023 Uiso 1 1 calc R U . . .
H8A2 H 0.442908 0.977256 0.571426 0.023 Uiso 1 1 calc R U . . .
C9A C 0.34639(12) 0.88868(8) 0.67813(5) 0.01461(15) Uani 1 1 d . . . . .
C10A C 0.24412(12) 0.79730(8) 0.70821(6) 0.01688(16) Uani 1 1 d . . . . .
H10A H 0.227645 0.737260 0.670706 0.020 Uiso 1 1 calc R U . . .
C11A C 0.16581(13) 0.79318(9) 0.79279(6) 0.01897(17) Uani 1 1 d . . . . .
H11A H 0.096540 0.730386 0.812514 0.023 Uiso 1 1 calc R U . . .
C12A C 0.18853(13) 0.88049(9) 0.84846(6) 0.01941(18) Uani 1 1 d . . . . .
H12A H 0.136851 0.876811 0.906287 0.023 Uiso 1 1 calc R U . . .
C13A C 0.28761(13) 0.97334(8) 0.81880(6) 0.01938(17) Uani 1 1 d . . . . .
H13A H 0.302057 1.034035 0.856199 0.023 Uiso 1 1 calc R U . . .
C14A C 0.36543(12) 0.97708(8) 0.73428(6) 0.01731(16) Uani 1 1 d . . . . .
H14A H 0.432586 1.040781 0.714446 0.021 Uiso 1 1 calc R U . . .
C15A C 0.28251(14) 0.97186(9) 0.05688(6) 0.02280(19) Uani 1 1 d . . . . .
H15A H 0.155085 0.961183 0.061649 0.034 Uiso 1 1 calc R U . . .
H15B H 0.338879 0.967290 -0.002516 0.034 Uiso 1 1 calc R U . . .
H15C H 0.297850 1.048244 0.080021 0.034 Uiso 1 1 calc R U . . .
S1B S 0.94178(3) 0.68291(2) 0.05113(2) 0.01335(6) Uani 1 1 d . . . . .
O1B O 0.93522(10) 0.80778(6) 0.04777(4) 0.01884(14) Uani 1 1 d . . . . .
O2B O 1.11338(9) 0.61771(6) 0.03117(4) 0.01803(13) Uani 1 1 d . . . . .
O3B O 0.63641(10) 0.53680(7) 0.39312(4) 0.02444(16) Uani 1 1 d . . . . .
N1B N 0.82407(11) 0.63726(7) -0.01438(5) 0.01558(14) Uani 1 1 d . . . . .
H1NB H 0.844(2) 0.5646(14) -0.0250(9) 0.028(4) Uiso 1 1 d . . . . .
C1B C 0.70466(11) 0.57835(8) 0.31609(5) 0.01598(16) Uani 1 1 d . . . . .
C2B C 0.68687(12) 0.50891(8) 0.24741(6) 0.01683(16) Uani 1 1 d . . . . .
H2B H 0.626007 0.439810 0.256330 0.020 Uiso 1 1 calc R U . . .
C3B C 0.75792(12) 0.54092(8) 0.16656(6) 0.01570(16) Uani 1 1 d . . . . .
H3B H 0.749865 0.492438 0.120040 0.019 Uiso 1 1 calc R U . . .
C4B C 0.84160(11) 0.64483(7) 0.15355(5) 0.01299(15) Uani 1 1 d . . . . .
C5B C 0.85378(11) 0.71634(8) 0.22139(5) 0.01441(15) Uani 1 1 d . . . . .
H5B H 0.907953 0.787894 0.212050 0.017 Uiso 1 1 calc R U . . .
C6B C 0.78630(12) 0.68269(8) 0.30308(5) 0.01617(16) Uani 1 1 d . . . . .
H6B H 0.795892 0.730631 0.349661 0.019 Uiso 1 1 calc R U . . .
C7B C 0.64002(12) 0.68693(8) -0.01157(6) 0.01729(16) Uani 1 1 d . . . . .
H7B1 H 0.639657 0.771656 -0.022125 0.021 Uiso 1 1 calc R U . . .
H7B2 H 0.569349 0.675196 0.044918 0.021 Uiso 1 1 calc R U . . .
C8B C 0.55645(12) 0.62784(9) -0.07829(6) 0.01817(17) Uani 1 1 d . . . . .
H8B1 H 0.545008 0.545063 -0.063121 0.022 Uiso 1 1 calc R U . . .
H8B2 H 0.434866 0.664809 -0.077520 0.022 Uiso 1 1 calc R U . . .
C9B C 0.66028(11) 0.63365(8) -0.16649(5) 0.01382(15) Uani 1 1 d . . . . .
C10B C 0.75008(12) 0.53370(8) -0.20613(6) 0.01779(17) Uani 1 1 d . . . . .
H10B H 0.748084 0.462020 -0.176766 0.021 Uiso 1 1 calc R U . . .
C11B C 0.84274(13) 0.53756(9) -0.28828(6) 0.02165(18) Uani 1 1 d . . . . .
H11B H 0.901134 0.468416 -0.315045 0.026 Uiso 1 1 calc R U . . .
C12B C 0.84987(13) 0.64232(10) -0.33107(6) 0.02263(19) Uani 1 1 d . . . . .
H12B H 0.913927 0.645359 -0.386924 0.027 Uiso 1 1 calc R U . . .
C13B C 0.76250(14) 0.74282(9) -0.29156(6) 0.02113(18) Uani 1 1 d . . . . .
H13B H 0.768333 0.814914 -0.320336 0.025 Uiso 1 1 calc R U . . .
C14B C 0.66672(12) 0.73848(8) -0.21026(6) 0.01725(16) Uani 1 1 d . . . . .
H14C H 0.605245 0.807281 -0.184310 0.021 Uiso 1 1 calc R U . . .
C15B C 0.70545(13) 0.57753(9) 0.46422(6) 0.02118(18) Uani 1 1 d . . . . .
H15D H 0.835710 0.564642 0.453684 0.032 Uiso 1 1 calc R U . . .
H15E H 0.656502 0.534878 0.514564 0.032 Uiso 1 1 calc R U . . .
H15F H 0.671266 0.660883 0.472942 0.032 Uiso 1 1 calc R U . . .

loop_
_atom_site_aniso_label
_atom_site_aniso_U_11
_atom_site_aniso_U_22
_atom_site_aniso_U_33
_atom_site_aniso_U_23
_atom_site_aniso_U_13
_atom_site_aniso_U_12
S1A 0.01369(10) 0.01446(10) 0.01000(9) -0.00001(7) -0.00015(7) -0.00075(7)
O1A 0.0133(3) 0.0224(3) 0.0162(3) -0.0008(2) 0.0011(2) 0.0004(2)
O2A 0.0229(3) 0.0155(3) 0.0168(3) 0.0029(2) -0.0007(2) -0.0025(2)
O3A 0.0219(3) 0.0269(3) 0.0103(3) 0.0008(2) 0.0011(2) -0.0012(3)
N1A 0.0170(3) 0.0174(3) 0.0122(3) -0.0026(3) -0.0038(3) 0.0015(3)
C1A 0.0145(4) 0.0180(4) 0.0104(3) -0.0013(3) -0.0008(3) -0.0035(3)
C2A 0.0165(4) 0.0176(4) 0.0140(4) -0.0027(3) 0.0006(3) 0.0018(3)
C3A 0.0158(4) 0.0145(4) 0.0141(4) -0.0005(3) -0.0017(3) 0.0019(3)
C4A 0.0134(3) 0.0136(3) 0.0098(3) -0.0011(3) -0.0012(3) -0.0010(3)
C5A 0.0152(4) 0.0141(4) 0.0131(4) -0.0013(3) -0.0011(3) 0.0011(3)
C6A 0.0169(4) 0.0149(4) 0.0131(4) 0.0011(3) -0.0026(3) -0.0007(3)
C7A 0.0159(4) 0.0239(4) 0.0128(4) -0.0015(3) -0.0023(3) 0.0019(3)
C8A 0.0177(4) 0.0290(5) 0.0123(4) 0.0015(3) -0.0021(3) -0.0062(3)
C9A 0.0143(4) 0.0180(4) 0.0119(4) 0.0017(3) -0.0036(3) -0.0008(3)
C10A 0.0186(4) 0.0180(4) 0.0147(4) 0.0006(3) -0.0040(3) -0.0030(3)
C11A 0.0186(4) 0.0215(4) 0.0168(4) 0.0046(3) -0.0025(3) -0.0027(3)
C12A 0.0186(4) 0.0257(5) 0.0127(4) 0.0012(3) -0.0016(3) 0.0034(3)
C13A 0.0228(4) 0.0196(4) 0.0160(4) -0.0030(3) -0.0057(3) 0.0030(3)
C14A 0.0194(4) 0.0166(4) 0.0169(4) 0.0015(3) -0.0056(3) -0.0021(3)
C15A 0.0275(5) 0.0285(5) 0.0136(4) 0.0053(3) -0.0046(3) -0.0079(4)
S1B 0.01557(10) 0.01229(10) 0.01119(9) -0.00095(7) 0.00067(7) -0.00132(7)
O1B 0.0260(3) 0.0127(3) 0.0165(3) 0.0004(2) 0.0011(3) -0.0036(2)
O2B 0.0152(3) 0.0192(3) 0.0181(3) -0.0025(2) 0.0011(2) -0.0002(2)
O3B 0.0251(4) 0.0374(4) 0.0131(3) 0.0068(3) -0.0038(3) -0.0161(3)
N1B 0.0186(3) 0.0149(3) 0.0128(3) -0.0030(3) -0.0028(3) 0.0016(3)
C1B 0.0130(4) 0.0219(4) 0.0132(4) 0.0033(3) -0.0015(3) -0.0037(3)
C2B 0.0174(4) 0.0166(4) 0.0176(4) 0.0033(3) -0.0043(3) -0.0054(3)
C3B 0.0188(4) 0.0140(4) 0.0149(4) -0.0004(3) -0.0036(3) -0.0031(3)
C4B 0.0138(3) 0.0129(3) 0.0120(3) 0.0001(3) -0.0013(3) -0.0010(3)
C5B 0.0152(4) 0.0140(4) 0.0140(4) -0.0008(3) -0.0016(3) -0.0028(3)
C6B 0.0163(4) 0.0195(4) 0.0127(4) -0.0014(3) -0.0018(3) -0.0033(3)
C7B 0.0179(4) 0.0189(4) 0.0138(4) -0.0014(3) -0.0006(3) 0.0026(3)
C8B 0.0159(4) 0.0229(4) 0.0152(4) 0.0014(3) 0.0001(3) -0.0044(3)
C9B 0.0124(3) 0.0168(4) 0.0128(4) 0.0016(3) -0.0030(3) -0.0029(3)
C10B 0.0173(4) 0.0162(4) 0.0197(4) 0.0015(3) -0.0032(3) -0.0006(3)
C11B 0.0182(4) 0.0250(5) 0.0206(4) -0.0044(4) -0.0011(3) 0.0008(3)
C12B 0.0202(4) 0.0342(5) 0.0138(4) 0.0008(4) -0.0017(3) -0.0066(4)
C13B 0.0248(4) 0.0235(4) 0.0170(4) 0.0075(3) -0.0072(3) -0.0070(4)
C14B 0.0195(4) 0.0158(4) 0.0174(4) 0.0018(3) -0.0061(3) -0.0010(3)
C15B 0.0212(4) 0.0296(5) 0.0131(4) 0.0022(3) -0.0028(3) -0.0049(4)

loop_
_atom_type_symbol
_atom_type_description
_atom_type_scat_dispersion_real
_atom_type_scat_dispersion_imag
_atom_type_scat_source
C C 0.0033 0.0016 'International Tables Vol C Tables 4.2.6.8 and 6.1.1.4'
H H 0.0000 0.0000 'International Tables Vol C Tables 4.2.6.8 and 6.1.1.4'
N N 0.0061 0.0033 'International Tables Vol C Tables 4.2.6.8 and 6.1.1.4'
O O 0.0106 0.0060 'International Tables Vol C Tables 4.2.6.8 and 6.1.1.4'
S S 0.1246 0.1234 'International Tables Vol C Tables 4.2.6.8 and 6.1.1.4'

loop_
_geom_angle_atom_site_label_1
_geom_angle_atom_site_label_2
_geom_angle_atom_site_label_3
_geom_angle
_geom_angle_site_symmetry_1
_geom_angle_site_symmetry_3
_geom_angle_publ_flag
O2A S1A O1A 119.59(4) . . ?
O2A S1A N1A 107.19(4) . . ?
O1A S1A N1A 105.67(4) . . ?
O2A S1A C4A 107.60(4) . . ?
O1A S1A C4A 107.48(4) . . ?
N1A S1A C4A 108.99(4) . . ?
C1A O3A C15A 116.77(7) . . ?
C7A N1A S1A 118.34(6) . . ?
C7A N1A H1NA 115.7(11) . . ?
S1A N1A H1NA 111.5(11) . . ?
O3A C1A C6A 123.78(8) . . ?
O3A C1A C2A 115.84(8) . . ?
C6A C1A C2A 120.38(8) . . ?
C3A C2A C1A 120.06(8) . . ?
C3A C2A H2A 120.0 . . ?
C1A C2A H2A 120.0 . . ?
C2A C3A C4A 119.42(8) . . ?
C2A C3A H3A 120.3 . . ?
C4A C3A H3A 120.3 . . ?
C5A C4A C3A 120.65(8) . . ?
C5A C4A S1A 119.74(6) . . ?
C3A C4A S1A 119.61(6) . . ?
C6A C5A C4A 119.97(8) . . ?
C6A C5A H5A 120.0 . . ?
C4A C5A H5A 120.0 . . ?
C5A C6A C1A 119.48(8) . . ?
C5A C6A H6A 120.3 . . ?
C1A C6A H6A 120.3 . . ?
N1A C7A C8A 109.30(8) . . ?
N1A C7A H7A1 109.8 . . ?
C8A C7A H7A1 109.8 . . ?
N1A C7A H7A2 109.8 . . ?
C8A C7A H7A2 109.8 . . ?
H7A1 C7A H7A2 108.3 . . ?
C9A C8A C7A 116.31(8) . . ?
C9A C8A H8A1 108.2 . . ?
C7A C8A H8A1 108.2 . . ?
C9A C8A H8A2 108.2 . . ?
C7A C8A H8A2 108.2 . . ?
H8A1 C8A H8A2 107.4 . . ?
C10A C9A C14A 118.49(8) . . ?
C10A C9A C8A 123.02(8) . . ?
C14A C9A C8A 118.46(8) . . ?
C11A C10A C9A 120.64(8) . . ?
C11A C10A H10A 119.7 . . ?
C9A C10A H10A 119.7 . . ?
C12A C11A C10A 120.36(9) . . ?
C12A C11A H11A 119.8 . . ?
C10A C11A H11A 119.8 . . ?
C11A C12A C13A 119.50(9) . . ?
C11A C12A H12A 120.3 . . ?
C13A C12A H12A 120.3 . . ?
C14A C13A C12A 119.91(9) . . ?
C14A C13A H13A 120.0 . . ?
C12A C13A H13A 120.0 . . ?
C13A C14A C9A 121.08(9) . . ?
C13A C14A H14A 119.5 . . ?
C9A C14A H14A 119.5 . . ?
O3A C15A H15A 109.5 . . ?
O3A C15A H15B 109.5 . . ?
H15A C15A H15B 109.5 . . ?
O3A C15A H15C 109.5 . . ?
H15A C15A H15C 109.5 . . ?
H15B C15A H15C 109.5 . . ?
O1B S1B O2B 118.58(4) . . ?
O1B S1B N1B 108.58(4) . . ?
O2B S1B N1B 105.62(4) . . ?
O1B S1B C4B 107.47(4) . . ?
O2B S1B C4B 108.14(4) . . ?
N1B S1B C4B 108.07(4) . . ?
C1B O3B C15B 117.29(7) . . ?
C7B N1B S1B 119.76(6) . . ?
C7B N1B H1NB 116.6(10) . . ?
S1B N1B H1NB 113.1(10) . . ?
O3B C1B C6B 124.41(8) . . ?
O3B C1B C2B 115.37(8) . . ?
C6B C1B C2B 120.22(8) . . ?
C3B C2B C1B 119.99(8) . . ?
C3B C2B H2B 120.0 . . ?
C1B C2B H2B 120.0 . . ?
C2B C3B C4B 119.76(8) . . ?
C2B C3B H3B 120.1 . . ?
C4B C3B H3B 120.1 . . ?
C5B C4B C3B 120.44(8) . . ?
C5B C4B S1B 119.48(6) . . ?
C3B C4B S1B 120.01(6) . . ?
C4B C5B C6B 119.84(8) . . ?
C4B C5B H5B 120.1 . . ?
C6B C5B H5B 120.1 . . ?
C5B C6B C1B 119.68(8) . . ?
C5B C6B H6B 120.2 . . ?
C1B C6B H6B 120.2 . . ?
N1B C7B C8B 109.65(7) . . ?
N1B C7B H7B1 109.7 . . ?
C8B C7B H7B1 109.7 . . ?
N1B C7B H7B2 109.7 . . ?
C8B C7B H7B2 109.7 . . ?
H7B1 C7B H7B2 108.2 . . ?
C9B C8B C7B 114.26(7) . . ?
C9B C8B H8B1 108.7 . . ?
C7B C8B H8B1 108.7 . . ?
C9B C8B H8B2 108.7 . . ?
C7B C8B H8B2 108.7 . . ?
H8B1 C8B H8B2 107.6 . . ?
C10B C9B C14B 118.76(8) . . ?
C10B C9B C8B 120.35(8) . . ?
C14B C9B C8B 120.89(8) . . ?
C11B C10B C9B 120.81(9) . . ?
C11B C10B H10B 119.6 . . ?
C9B C10B H10B 119.6 . . ?
C12B C11B C10B 120.07(9) . . ?
C12B C11B H11B 120.0 . . ?
C10B C11B H11B 120.0 . . ?
C11B C12B C13B 119.49(9) . . ?
C11B C12B H12B 120.3 . . ?
C13B C12B H12B 120.3 . . ?
C14B C13B C12B 120.44(9) . . ?
C14B C13B H13B 119.8 . . ?
C12B C13B H13B 119.8 . . ?
C13B C14B C9B 120.41(9) . . ?
C13B C14B H14C 119.8 . . ?
C9B C14B H14C 119.8 . . ?
O3B C15B H15D 109.5 . . ?
O3B C15B H15E 109.5 . . ?
H15D C15B H15E 109.5 . . ?
O3B C15B H15F 109.5 . . ?
H15D C15B H15F 109.5 . . ?
H15E C15B H15F 109.5 . . ?

loop_
_geom_bond_atom_site_label_1
_geom_bond_atom_site_label_2
_geom_bond_distance
_geom_bond_site_symmetry_2
_geom_bond_publ_flag
S1A O2A 1.4344(7) . ?
S1A O1A 1.4464(7) . ?
S1A N1A 1.6220(8) . ?
S1A C4A 1.7547(8) . ?
O3A C1A 1.3574(10) . ?
O3A C15A 1.4328(12) . ?
N1A C7A 1.4690(12) . ?
N1A H1NA 0.842(16) . ?
C1A C6A 1.3959(12) . ?
C1A C2A 1.3988(12) . ?
C2A C3A 1.3850(12) . ?
C2A H2A 0.9500 . ?
C3A C4A 1.3972(11) . ?
C3A H3A 0.9500 . ?
C4A C5A 1.3920(12) . ?
C5A C6A 1.3897(12) . ?
C5A H5A 0.9500 . ?
C6A H6A 0.9500 . ?
C7A C8A 1.5227(13) . ?
C7A H7A1 0.9900 . ?
C7A H7A2 0.9900 . ?
C8A C9A 1.5138(12) . ?
C8A H8A1 0.9900 . ?
C8A H8A2 0.9900 . ?
C9A C10A 1.3941(12) . ?
C9A C14A 1.3975(12) . ?
C10A C11A 1.3940(12) . ?
C10A H10A 0.9500 . ?
C11A C12A 1.3908(14) . ?
C11A H11A 0.9500 . ?
C12A C13A 1.3927(14) . ?
C12A H12A 0.9500 . ?
C13A C14A 1.3918(13) . ?
C13A H13A 0.9500 . ?
C14A H14A 0.9500 . ?
C15A H15A 0.9800 . ?
C15A H15B 0.9800 . ?
C15A H15C 0.9800 . ?
S1B O1B 1.4367(7) . ?
S1B O2B 1.4468(7) . ?
S1B N1B 1.6132(8) . ?
S1B C4B 1.7651(9) . ?
O3B C1B 1.3615(10) . ?
O3B C15B 1.4358(12) . ?
N1B C7B 1.4704(12) . ?
N1B H1NB 0.852(15) . ?
C1B C6B 1.3942(12) . ?
C1B C2B 1.3999(13) . ?
C2B C3B 1.3831(12) . ?
C2B H2B 0.9500 . ?
C3B C4B 1.3976(12) . ?
C3B H3B 0.9500 . ?
C4B C5B 1.3918(12) . ?
C5B C6B 1.3942(12) . ?
C5B H5B 0.9500 . ?
C6B H6B 0.9500 . ?
C7B C8B 1.5282(13) . ?
C7B H7B1 0.9900 . ?
C7B H7B2 0.9900 . ?
C8B C9B 1.5083(12) . ?
C8B H8B1 0.9900 . ?
C8B H8B2 0.9900 . ?
C9B C10B 1.3930(12) . ?
C9B C14B 1.3961(12) . ?
C10B C11B 1.3925(13) . ?
C10B H10B 0.9500 . ?
C11B C12B 1.3877(15) . ?
C11B H11B 0.9500 . ?
C12B C13B 1.3909(15) . ?
C12B H12B 0.9500 . ?
C13B C14B 1.3896(13) . ?
C13B H13B 0.9500 . ?
C14B H14C 0.9500 . ?
C15B H15D 0.9800 . ?
C15B H15E 0.9800 . ?
C15B H15F 0.9800 . ?

loop_
_geom_hbond_atom_site_label_D
_geom_hbond_atom_site_label_H
_geom_hbond_atom_site_label_A
_geom_hbond_distance_DH
_geom_hbond_distance_HA
_geom_hbond_distance_DA
_geom_hbond_angle_DHA
_geom_hbond_site_symmetry_A
_geom_hbond_publ_flag
N1A H1NA O1A 0.842(16) 2.123(16) 2.9588(11) 171.6(15) 2_576 yes
C15A H15A O1B 0.98 2.56 3.3946(12) 142.6 1_455 yes
N1B H1NB O2B 0.852(15) 2.101(16) 2.9458(10) 171.3(14) 2_765 yes
C15B H15D O2A 0.98 2.59 3.3552(12) 134.7 1_655 yes
C15B H15E O3B 0.98 2.65 3.5035(12) 145.6 2_666 yes

loop_
_geom_torsion_atom_site_label_1
_geom_torsion_atom_site_label_2
_geom_torsion_atom_site_label_3
_geom_torsion_atom_site_label_4
_geom_torsion
_geom_torsion_site_symmetry_1
_geom_torsion_site_symmetry_2
_geom_torsion_site_symmetry_3
_geom_torsion_site_symmetry_4
_geom_torsion_publ_flag
O2A S1A N1A C7A 45.51(8) . . . . ?
O1A S1A N1A C7A 174.09(7) . . . . ?
C4A S1A N1A C7A -70.66(8) . . . . ?
C15A O3A C1A C6A -8.78(13) . . . . ?
C15A O3A C1A C2A 171.38(8) . . . . ?
O3A C1A C2A C3A -177.95(8) . . . . ?
C6A C1A C2A C3A 2.20(14) . . . . ?
C1A C2A C3A C4A -0.83(13) . . . . ?
C2A C3A C4A C5A -1.16(13) . . . . ?
C2A C3A C4A S1A 178.45(7) . . . . ?
O2A S1A C4A C5A 156.02(7) . . . . ?
O1A S1A C4A C5A 26.00(8) . . . . ?
N1A S1A C4A C5A -88.06(8) . . . . ?
O2A S1A C4A C3A -23.59(8) . . . . ?
O1A S1A C4A C3A -153.61(7) . . . . ?
N1A S1A C4A C3A 92.33(8) . . . . ?
C3A C4A C5A C6A 1.79(13) . . . . ?
S1A C4A C5A C6A -177.82(7) . . . . ?
C4A C5A C6A C1A -0.42(13) . . . . ?
O3A C1A C6A C5A 178.59(8) . . . . ?
C2A C1A C6A C5A -1.57(13) . . . . ?
S1A N1A C7A C8A -175.31(6) . . . . ?
N1A C7A C8A C9A 62.01(11) . . . . ?
C7A C8A C9A C10A 24.54(13) . . . . ?
C7A C8A C9A C14A -157.60(9) . . . . ?
C14A C9A C10A C11A -1.30(13) . . . . ?
C8A C9A C10A C11A 176.56(9) . . . . ?
C9A C10A C11A C12A 0.07(14) . . . . ?
C10A C11A C12A C13A 1.14(14) . . . . ?
C11A C12A C13A C14A -1.09(14) . . . . ?
C12A C13A C14A C9A -0.16(14) . . . . ?
C10A C9A C14A C13A 1.35(13) . . . . ?
C8A C9A C14A C13A -176.61(8) . . . . ?
O1B S1B N1B C7B -51.47(8) . . . . ?
O2B S1B N1B C7B -179.64(7) . . . . ?
C4B S1B N1B C7B 64.81(8) . . . . ?
C15B O3B C1B C6B -23.10(14) . . . . ?
C15B O3B C1B C2B 157.48(9) . . . . ?
O3B C1B C2B C3B -177.47(8) . . . . ?
C6B C1B C2B C3B 3.09(14) . . . . ?
C1B C2B C3B C4B -2.34(14) . . . . ?
C2B C3B C4B C5B -0.05(13) . . . . ?
C2B C3B C4B S1B 177.02(7) . . . . ?
O1B S1B C4B C5B -31.28(8) . . . . ?
O2B S1B C4B C5B 97.83(8) . . . . ?
N1B S1B C4B C5B -148.28(7) . . . . ?
O1B S1B C4B C3B 151.63(7) . . . . ?
O2B S1B C4B C3B -79.26(8) . . . . ?
N1B S1B C4B C3B 34.63(8) . . . . ?
C3B C4B C5B C6B 1.70(13) . . . . ?
S1B C4B C5B C6B -175.38(7) . . . . ?
C4B C5B C6B C1B -0.95(13) . . . . ?
O3B C1B C6B C5B 179.18(8) . . . . ?
C2B C1B C6B C5B -1.43(14) . . . . ?
S1B N1B C7B C8B -178.86(6) . . . . ?
N1B C7B C8B C9B -55.68(10) . . . . ?
C7B C8B C9B C10B 109.60(10) . . . . ?
C7B C8B C9B C14B -71.13(11) . . . . ?
C14B C9B C10B C11B -0.84(13) . . . . ?
C8B C9B C10B C11B 178.44(8) . . . . ?
C9B C10B C11B C12B 1.45(14) . . . . ?
C10B C11B C12B C13B -0.60(15) . . . . ?
C11B C12B C13B C14B -0.84(15) . . . . ?
C12B C13B C14B C9B 1.45(14) . . . . ?
C10B C9B C14B C13B -0.60(13) . . . . ?
C8B C9B C14B C13B -179.87(8) . . . . ?
